data_7055596
loop_
_publ_author_name
'Wang, Jun'
'Li, Jin'
'Chen, Na'
'Wu, Yayang'
'Hao, Erhong'
'Wei, Yun'
'Mu, Xiaolong'
'Jiao, Lijuan'

_publ_section_title
;
 Synthesis, structure and properties of thiophene-fused BODIPYs and
 azaBODIPYs as near-infrared agents
;
_journal_issue 7
_journal_name_full 'New J. Chem.'
_journal_page_first 5966
_journal_paper_doi 10.1039/C6NJ01011C
_journal_volume 40
_journal_year 2016
_chemical_formula_sum 'C66 H66 B F2 N3 O2 S2'
_chemical_formula_weight 1046.15
_chemical_name_systematic
;
 ?
;
_space_group_IT_number 14
_symmetry_cell_setting monoclinic
_symmetry_space_group_name_Hall '-P 2ybc'
_symmetry_space_group_name_H-M 'P 1 21/c 1'
_atom_sites_solution_hydrogens geom
_atom_sites_solution_primary direct
_atom_sites_solution_secondary difmap
_audit_creation_method SHELXL-97
_audit_update_record
;
2016-03-05 deposited with the CCDC.
2016-06-01 downloaded from the CCDC.
;
_cell_angle_alpha 90.00
_cell_angle_beta 94.6880(10)
_cell_angle_gamma 90.00
_cell_formula_units_Z 4
_cell_length_a 9.3672(8)
_cell_length_b 20.6388(18)
_cell_length_c 29.622(3)
_cell_measurement_reflns_used 4111
_cell_measurement_temperature 293(2)
_cell_measurement_theta_max 20.14
_cell_measurement_theta_min 2.29
_cell_volume 5707.6(9)
_computing_cell_refinement 'Bruker SMART'
_computing_data_collection 'Bruker SMART'
_computing_data_reduction 'Bruker SAINT'
_computing_molecular_graphics 'Bruker SHELXTL'
_computing_publication_material 'Bruker SHELXTL'
_computing_structure_refinement 'SHELXL-97 (Sheldrick, 1997)'
_computing_structure_solution 'SHELXS-97 (Sheldrick, 1990)'
_diffrn_ambient_temperature 293(2)
_diffrn_measured_fraction_theta_full 0.999
_diffrn_measured_fraction_theta_max 0.999
_diffrn_measurement_device_type 'CCD area detector'
_diffrn_measurement_method 'phi and omega scans'
_diffrn_radiation_monochromator graphite
_diffrn_radiation_source 'fine-focus sealed tube'
_diffrn_radiation_type MoK\a
_diffrn_radiation_wavelength 0.71073
_diffrn_reflns_av_R_equivalents 0.1037
_diffrn_reflns_av_sigmaI/netI 0.1061
_diffrn_reflns_limit_h_max 10
_diffrn_reflns_limit_h_min -11
_diffrn_reflns_limit_k_max 20
_diffrn_reflns_limit_k_min -24
_diffrn_reflns_limit_l_max 35
_diffrn_reflns_limit_l_min -35
_diffrn_reflns_number 40560
_diffrn_reflns_theta_full 25.00
_diffrn_reflns_theta_max 25.00
_diffrn_reflns_theta_min 1.38
_exptl_absorpt_coefficient_mu 0.147
_exptl_absorpt_correction_T_max 0.9854
_exptl_absorpt_correction_T_min 0.9811
_exptl_absorpt_correction_type multi-scan
_exptl_crystal_colour colorless
_exptl_crystal_density_diffrn 1.217
_exptl_crystal_density_method 'not measured'
_exptl_crystal_description block
_exptl_crystal_F_000 2216
_exptl_crystal_size_max 0.13
_exptl_crystal_size_mid 0.11
_exptl_crystal_size_min 0.10
_refine_diff_density_max 1.153
_refine_diff_density_min -0.854
_refine_diff_density_rms 0.074
_refine_ls_extinction_method none
_refine_ls_goodness_of_fit_ref 1.038
_refine_ls_hydrogen_treatment mixed
_refine_ls_matrix_type full
_refine_ls_number_parameters 699
_refine_ls_number_reflns 10032
_refine_ls_number_restraints 1632
_refine_ls_restrained_S_all 1.057
_refine_ls_R_factor_all 0.1818
_refine_ls_R_factor_gt 0.0920
_refine_ls_shift/su_max 0.064
_refine_ls_shift/su_mean 0.001
_refine_ls_structure_factor_coef Fsqd
_refine_ls_weighting_details 'calc w=1/[\s^2^(Fo^2^)+(0.1711P)^2^+2.7691P] where P=(Fo^2^+2Fc^2^)/3'
_refine_ls_weighting_scheme calc
_refine_ls_wR_factor_gt 0.2565
_refine_ls_wR_factor_ref 0.3253
_reflns_number_gt 4700
_reflns_number_total 10032
_reflns_threshold_expression >2sigma(I)
_cod_data_source_file c6nj01011c2.cif
_cod_data_source_block 130909b_0m
_cod_depositor_comments
;
The following automatic conversions were performed:

'_symmetry_cell_setting' value 'Monoclinic' changed to 'monoclinic'
according to
/usr/data/users/saulius/crontab/automatic-downloads/rss-feeds/RSC/lib/dictionaries/cif_core.dic
dictionary named 'cif_core.dic' version 2.4.2 from 2011-04-26.

Automatic conversion script
Id: cif_fix_values 4268 2015-11-12 08:31:59Z antanas 

 Adding full bibliography for 7055596--7055597.cif.
;
_cod_original_sg_symbol_H-M P2(1)/c
_cod_database_code 7055596

loop_
_symmetry_equiv_pos_as_xyz
'x, y, z'
'-x, y+1/2, -z+1/2'
'-x, -y, -z'
'x, -y-1/2, z-1/2'

loop_
_atom_site_label
_atom_site_type_symbol
_atom_site_fract_x
_atom_site_fract_y
_atom_site_fract_z
_atom_site_U_iso_or_equiv
_atom_site_adp_type
_atom_site_occupancy
_atom_site_symmetry_multiplicity
_atom_site_calc_flag
_atom_site_refinement_flags
B1 B 0.2920(8) 0.4943(3) 0.5787(2) 0.0492(17) Uani 1 1 d .
C1 C 0.2187(6) 0.4760(3) 0.49052(19) 0.0477(12) Uani 1 1 d U
C2 C 0.2453(6) 0.5324(3) 0.4644(2) 0.0493(11) Uani 1 1 d U
C3 C 0.2081(6) 0.5199(3) 0.4190(2) 0.0510(12) Uani 1 1 d U
C4 C 0.1625(7) 0.4233(3) 0.4635(2) 0.0526(13) Uani 1 1 d U
C5 C 0.1409(6) 0.3704(3) 0.4908(2) 0.0514(12) Uani 1 1 d U
C6 C 0.1849(6) 0.3940(3) 0.53556(19) 0.0476(12) Uani 1 1 d U
C7 C 0.2143(6) 0.3848(3) 0.6127(2) 0.0481(12) Uani 1 1 d U
C8 C 0.2090(6) 0.3519(3) 0.65500(19) 0.0472(12) Uani 1 1 d U
C9 C 0.2607(6) 0.3971(3) 0.68677(19) 0.0467(12) Uani 1 1 d U
C10 C 0.3003(6) 0.4545(3) 0.66436(19) 0.0466(12) Uani 1 1 d U
C11 C 0.2958(6) 0.5963(3) 0.4817(2) 0.0495(12) Uani 1 1 d U
C12 C 0.2131(7) 0.6516(3) 0.4712(2) 0.0583(13) Uani 1 1 d U
H12 H 0.1254 0.6474 0.4544 0.070 Uiso 1 1 calc R
C13 C 0.2593(7) 0.7114(3) 0.4854(2) 0.0629(15) Uani 1 1 d U
H13 H 0.2027 0.7476 0.4780 0.076 Uiso 1 1 calc R
C14 C 0.3881(7) 0.7190(3) 0.5104(2) 0.0582(14) Uani 1 1 d U
C15 C 0.4723(7) 0.6660(3) 0.5202(2) 0.0616(14) Uani 1 1 d U
H15 H 0.5603 0.6709 0.5369 0.074 Uiso 1 1 calc R
C16 C 0.4273(6) 0.6051(3) 0.5055(2) 0.0540(13) Uani 1 1 d U
H16 H 0.4867 0.5695 0.5117 0.065 Uiso 1 1 calc R
C17 C 0.5449(10) 0.7917(4) 0.5512(3) 0.102(3) Uani 1 1 d U
H17A H 0.5361 0.7726 0.5804 0.152 Uiso 1 1 calc R
H17B H 0.5617 0.8374 0.5546 0.152 Uiso 1 1 calc R
H17C H 0.6237 0.7721 0.5375 0.152 Uiso 1 1 calc R
C18 C 0.2179(6) 0.5623(3) 0.3794(2) 0.0499(12) Uani 1 1 d U
C19 C 0.1111(7) 0.5597(3) 0.3441(2) 0.0538(13) Uani 1 1 d U
H19 H 0.0336 0.5320 0.3461 0.065 Uiso 1 1 calc R
C20 C 0.1187(7) 0.5981(3) 0.3060(2) 0.0592(14) Uani 1 1 d U
H20 H 0.0455 0.5956 0.2829 0.071 Uiso 1 1 calc R
C21 C 0.2304(7) 0.6395(3) 0.3013(2) 0.0535(13) Uani 1 1 d U
C22 C 0.3400(7) 0.6414(3) 0.3370(2) 0.0601(14) Uani 1 1 d U
H22 H 0.4183 0.6685 0.3348 0.072 Uiso 1 1 calc R
C23 C 0.3323(7) 0.6036(3) 0.3748(2) 0.0594(13) Uani 1 1 d U
H23 H 0.4057 0.6058 0.3979 0.071 Uiso 1 1 calc R
C24 C 0.2391(7) 0.6819(3) 0.2595(2) 0.0579(15) Uani 1 1 d U
C25 C 0.3262(9) 0.6471(4) 0.2262(2) 0.088(2) Uani 1 1 d U
H25A H 0.4137 0.6316 0.2417 0.131 Uiso 1 1 calc R
H25B H 0.3479 0.6764 0.2026 0.131 Uiso 1 1 calc R
H25C H 0.2723 0.6111 0.2133 0.131 Uiso 1 1 calc R
C26 C 0.0925(8) 0.6986(4) 0.2365(3) 0.096(2) Uani 1 1 d U
H26A H 0.1035 0.7287 0.2123 0.143 Uiso 1 1 calc R
H26B H 0.0347 0.7179 0.2582 0.143 Uiso 1 1 calc R
H26C H 0.0470 0.6599 0.2246 0.143 Uiso 1 1 calc R
C27 C 0.3082(10) 0.7466(4) 0.2711(3) 0.101(2) Uani 1 1 d U
H27A H 0.2789 0.7614 0.2996 0.152 Uiso 1 1 calc R
H27B H 0.2791 0.7776 0.2479 0.152 Uiso 1 1 calc R
H27C H 0.4105 0.7420 0.2731 0.152 Uiso 1 1 calc R
C28 C 0.0904(7) 0.3067(3) 0.4774(2) 0.0523(13) Uani 1 1 d U
C29 C 0.0027(7) 0.2974(3) 0.4376(2) 0.0629(14) Uani 1 1 d U
H29 H -0.0255 0.3329 0.4198 0.075 Uiso 1 1 calc R
C30 C -0.0425(8) 0.2368(3) 0.4246(2) 0.0692(15) Uani 1 1 d U
H30 H -0.0989 0.2321 0.3975 0.083 Uiso 1 1 calc R
C31 C -0.0077(8) 0.1825(3) 0.4500(2) 0.0650(15) Uani 1 1 d U
C32 C 0.0734(8) 0.1914(3) 0.4904(2) 0.0697(15) Uani 1 1 d U
H32 H 0.0959 0.1559 0.5090 0.084 Uiso 1 1 calc R
C33 C 0.1212(7) 0.2516(3) 0.5039(2) 0.0610(14) Uani 1 1 d U
H33 H 0.1758 0.2559 0.5314 0.073 Uiso 1 1 calc R
C34 C -0.0601(10) 0.1145(4) 0.4352(3) 0.0850(18) Uani 1 1 d U
C35 C 0.0735(13) 0.0732(5) 0.4299(4) 0.142(3) Uani 1 1 d U
H35A H 0.0480 0.0282 0.4300 0.214 Uiso 1 1 calc R
H35B H 0.1437 0.0819 0.4546 0.214 Uiso 1 1 calc R
H35C H 0.1123 0.0837 0.4018 0.214 Uiso 1 1 calc R
C36 C -0.1636(13) 0.1125(5) 0.3971(4) 0.133(3) Uani 1 1 d U
H36A H -0.2010 0.0693 0.3935 0.200 Uiso 1 1 calc R
H36B H -0.1192 0.1248 0.3703 0.200 Uiso 1 1 calc R
H36C H -0.2402 0.1420 0.4019 0.200 Uiso 1 1 calc R
C37 C -0.1252(14) 0.0817(5) 0.4749(4) 0.135(3) Uani 1 1 d U
H37A H -0.1950 0.1099 0.4865 0.202 Uiso 1 1 calc R
H37B H -0.0511 0.0726 0.4984 0.202 Uiso 1 1 calc R
H37C H -0.1705 0.0419 0.4649 0.202 Uiso 1 1 calc R
C38 C 0.1648(6) 0.2856(3) 0.66322(19) 0.0461(12) Uani 1 1 d U
C39 C 0.0552(6) 0.2547(3) 0.6375(2) 0.0544(13) Uani 1 1 d U
H39 H 0.0072 0.2762 0.6132 0.065 Uiso 1 1 calc R
C40 C 0.0164(7) 0.1915(3) 0.6477(2) 0.0593(14) Uani 1 1 d U
H40 H -0.0576 0.1719 0.6298 0.071 Uiso 1 1 calc R
C41 C 0.0829(6) 0.1572(3) 0.6830(2) 0.0512(13) Uani 1 1 d U
C42 C 0.1933(6) 0.1885(3) 0.7082(2) 0.0537(13) Uani 1 1 d U
H42 H 0.2422 0.1667 0.7322 0.064 Uiso 1 1 calc R
C43 C 0.2322(6) 0.2502(3) 0.6987(2) 0.0505(13) Uani 1 1 d U
H43 H 0.3067 0.2693 0.7166 0.061 Uiso 1 1 calc R
C44 C 0.0374(7) 0.0883(3) 0.6953(2) 0.0611(15) Uani 1 1 d U
C45 C 0.1671(8) 0.0439(4) 0.6982(3) 0.088(2) Uani 1 1 d U
H45A H 0.1421 0.0030 0.7109 0.132 Uiso 1 1 calc R
H45B H 0.2433 0.0634 0.7171 0.132 Uiso 1 1 calc R
H45C H 0.1978 0.0372 0.6684 0.132 Uiso 1 1 calc R
C46 C -0.0774(8) 0.0611(3) 0.6625(3) 0.079(2) Uani 1 1 d U
H46A H -0.1606 0.0883 0.6619 0.118 Uiso 1 1 calc R
H46B H -0.1017 0.0182 0.6719 0.118 Uiso 1 1 calc R
H46C H -0.0433 0.0594 0.6329 0.118 Uiso 1 1 calc R
C47 C -0.0214(9) 0.0908(4) 0.7431(3) 0.083(2) Uani 1 1 d U
H47A H -0.1042 0.1184 0.7420 0.124 Uiso 1 1 calc R
H47B H 0.0511 0.1077 0.7647 0.124 Uiso 1 1 calc R
H47C H -0.0474 0.0480 0.7520 0.124 Uiso 1 1 calc R
C48 C 0.4122(6) 0.5150(3) 0.78107(19) 0.0493(12) Uani 1 1 d U
C49 C 0.4314(6) 0.5816(3) 0.7845(2) 0.0539(13) Uani 1 1 d U
H49 H 0.4186 0.6071 0.7586 0.065 Uiso 1 1 calc R
C50 C 0.4690(7) 0.6105(3) 0.8255(2) 0.0616(14) Uani 1 1 d U
H50 H 0.4822 0.6551 0.8264 0.074 Uiso 1 1 calc R
C51 C 0.4881(7) 0.5758(3) 0.8655(2) 0.0639(15) Uani 1 1 d U
C52 C 0.4750(7) 0.5095(3) 0.8621(2) 0.0658(15) Uani 1 1 d U
H52 H 0.4908 0.4843 0.8881 0.079 Uiso 1 1 calc R
C53 C 0.4387(7) 0.4792(3) 0.8208(2) 0.0585(14) Uani 1 1 d U
H53 H 0.4319 0.4343 0.8197 0.070 Uiso 1 1 calc R
C54 C 0.5197(12) 0.6089(5) 0.9106(3) 0.1186(16) Uani 1 1 d U
C55 C 0.5375(12) 0.6803(5) 0.9080(3) 0.1229(17) Uani 1 1 d U
H55A H 0.5327 0.6989 0.9375 0.184 Uiso 1 1 calc R
H55B H 0.4625 0.6981 0.8877 0.184 Uiso 1 1 calc R
H55C H 0.6287 0.6901 0.8970 0.184 Uiso 1 1 calc R
C56 C 0.6554(11) 0.5860(5) 0.9339(3) 0.1244(17) Uani 1 1 d U
H56A H 0.6559 0.5395 0.9347 0.187 Uiso 1 1 calc R
H56B H 0.6649 0.6026 0.9642 0.187 Uiso 1 1 calc R
H56C H 0.7341 0.6011 0.9178 0.187 Uiso 1 1 calc R
C57 C 0.3973(11) 0.5986(5) 0.9387(3) 0.1229(17) Uani 1 1 d U
H57A H 0.3468 0.5600 0.9289 0.184 Uiso 1 1 calc R
H57B H 0.3337 0.6351 0.9354 0.184 Uiso 1 1 calc R
H57C H 0.4324 0.5942 0.9699 0.184 Uiso 1 1 calc R
C58 C 0.3634(6) 0.4821(3) 0.73841(19) 0.0484(12) Uani 1 1 d U
C59 C 0.3625(6) 0.5025(3) 0.69391(19) 0.0479(11) Uani 1 1 d U
C60 C 0.4242(6) 0.5643(3) 0.68011(19) 0.0496(12) Uani 1 1 d U
C61 C 0.3400(7) 0.6174(3) 0.6668(2) 0.0581(13) Uani 1 1 d U
H61 H 0.2409 0.6132 0.6634 0.070 Uiso 1 1 calc R
C62 C 0.4015(8) 0.6759(3) 0.6588(2) 0.0664(15) Uani 1 1 d U
H62 H 0.3436 0.7107 0.6494 0.080 Uiso 1 1 calc R
C63 C 0.5485(8) 0.6840(4) 0.6643(2) 0.0678(16) Uani 1 1 d U
C64 C 0.6332(7) 0.6320(3) 0.6751(2) 0.0629(15) Uani 1 1 d U
H64 H 0.7324 0.6361 0.6770 0.076 Uiso 1 1 calc R
C65 C 0.5704(7) 0.5722(3) 0.6833(2) 0.0575(13) Uani 1 1 d U
H65 H 0.6289 0.5369 0.6911 0.069 Uiso 1 1 calc R
C66 C 0.7477(11) 0.7558(5) 0.6617(3) 0.118(3) Uani 1 1 d U
H66A H 0.7844 0.7493 0.6926 0.177 Uiso 1 1 calc R
H66B H 0.7693 0.7991 0.6525 0.177 Uiso 1 1 calc R
H66C H 0.7912 0.7253 0.6426 0.177 Uiso 1 1 calc R
F1 F 0.4358(4) 0.50524(17) 0.57790(11) 0.0637(10) Uani 1 1 d .
F2 F 0.2173(4) 0.55078(17) 0.58291(12) 0.0652(10) Uani 1 1 d .
N1 N 0.2321(5) 0.4576(2) 0.53493(15) 0.0451(12) Uani 1 1 d .
N2 N 0.1754(5) 0.3588(2) 0.57260(16) 0.0478(12) Uani 1 1 d .
N3 N 0.2676(5) 0.4470(2) 0.61879(15) 0.0451(12) Uani 1 1 d .
O1 O 0.4195(6) 0.7816(2) 0.52382(18) 0.0895(16) Uani 1 1 d .
O2 O 0.5971(7) 0.7466(3) 0.65793(19) 0.1029(19) Uani 1 1 d .
S1 S 0.29104(17) 0.40438(8) 0.74435(5) 0.0527(5) Uani 1 1 d .
S2 S 0.14219(19) 0.44235(8) 0.40721(5) 0.0586(5) Uani 1 1 d .

loop_
_atom_site_aniso_label
_atom_site_aniso_U_11
_atom_site_aniso_U_22
_atom_site_aniso_U_33
_atom_site_aniso_U_23
_atom_site_aniso_U_13
_atom_site_aniso_U_12
B1 0.060(5) 0.048(4) 0.038(4) 0.000(3) -0.002(3) -0.005(4)
C1 0.053(2) 0.047(2) 0.042(2) -0.002(2) 0.002(2) -0.003(2)
C2 0.054(2) 0.049(2) 0.045(2) 0.002(2) 0.002(2) -0.003(2)
C3 0.055(2) 0.051(2) 0.047(2) 0.003(2) 0.002(2) 0.001(2)
C4 0.061(3) 0.050(3) 0.046(3) -0.003(2) 0.000(2) -0.001(2)
C5 0.064(3) 0.046(3) 0.043(2) -0.002(2) -0.004(2) -0.004(2)
C6 0.055(3) 0.047(3) 0.040(3) -0.005(2) -0.002(2) -0.001(2)
C7 0.053(3) 0.046(3) 0.044(3) -0.002(2) -0.003(2) -0.004(2)
C8 0.051(2) 0.045(2) 0.044(2) -0.001(2) -0.003(2) -0.004(2)
C9 0.052(2) 0.047(3) 0.040(2) -0.003(2) -0.003(2) -0.003(2)
C10 0.053(2) 0.045(2) 0.041(2) -0.003(2) -0.001(2) -0.002(2)
C11 0.055(2) 0.050(3) 0.044(2) 0.005(2) 0.001(2) -0.004(2)
C12 0.059(3) 0.058(3) 0.057(3) 0.000(2) -0.002(2) 0.001(2)
C13 0.068(3) 0.056(3) 0.064(3) 0.000(3) -0.003(3) 0.002(3)
C14 0.066(3) 0.053(3) 0.055(3) -0.002(3) 0.003(3) -0.009(3)
C15 0.064(3) 0.062(3) 0.058(3) 0.001(3) -0.005(3) -0.011(3)
C16 0.056(3) 0.052(3) 0.053(3) 0.007(2) -0.002(2) -0.003(2)
C17 0.127(6) 0.080(5) 0.094(6) -0.005(4) -0.015(5) -0.027(5)
C18 0.053(2) 0.050(3) 0.046(2) 0.003(2) 0.001(2) 0.001(2)
C19 0.056(3) 0.055(3) 0.050(3) 0.006(2) 0.001(2) -0.003(2)
C20 0.066(3) 0.062(3) 0.049(3) 0.006(2) -0.003(2) 0.002(3)
C21 0.057(3) 0.057(3) 0.046(3) 0.007(2) 0.001(2) 0.008(3)
C22 0.060(3) 0.063(3) 0.056(3) 0.012(3) 0.000(2) -0.005(3)
C23 0.060(3) 0.064(3) 0.053(3) 0.007(2) -0.004(2) -0.001(2)
C24 0.063(3) 0.065(4) 0.046(3) 0.005(3) 0.008(3) 0.003(3)
C25 0.098(5) 0.101(5) 0.066(4) 0.016(4) 0.025(4) 0.018(4)
C26 0.089(5) 0.120(6) 0.078(5) 0.036(4) 0.003(4) 0.016(5)
C27 0.130(6) 0.084(5) 0.087(5) 0.023(4) -0.002(5) -0.013(5)
C28 0.068(3) 0.045(3) 0.043(3) -0.004(2) -0.005(2) -0.006(2)
C29 0.088(3) 0.052(3) 0.046(3) -0.002(2) -0.013(3) -0.009(3)
C30 0.095(3) 0.057(3) 0.052(3) -0.005(3) -0.013(3) -0.012(3)
C31 0.088(3) 0.049(3) 0.056(3) -0.009(3) -0.007(3) -0.005(3)
C32 0.095(3) 0.051(3) 0.061(3) -0.006(3) -0.008(3) -0.002(3)
C33 0.079(3) 0.051(3) 0.050(3) -0.005(2) -0.012(3) -0.005(3)
C34 0.118(4) 0.058(4) 0.076(4) -0.009(3) -0.013(3) -0.013(3)
C35 0.177(6) 0.095(6) 0.151(7) -0.046(5) -0.008(5) 0.004(5)
C36 0.188(6) 0.088(5) 0.114(5) -0.014(5) -0.046(5) -0.041(5)
C37 0.185(7) 0.095(5) 0.121(6) 0.002(5) -0.010(5) -0.043(5)
C38 0.050(2) 0.044(3) 0.044(2) -0.004(2) 0.000(2) -0.003(2)
C39 0.059(3) 0.053(3) 0.050(3) 0.004(2) -0.009(2) -0.006(2)
C40 0.061(3) 0.054(3) 0.062(3) -0.003(3) -0.004(2) -0.012(3)
C41 0.050(3) 0.043(3) 0.061(3) 0.000(2) 0.009(2) -0.002(2)
C42 0.054(3) 0.049(3) 0.057(3) 0.004(2) -0.001(2) 0.000(2)
C43 0.050(3) 0.048(3) 0.051(3) -0.002(2) -0.005(2) -0.007(2)
C44 0.059(3) 0.054(3) 0.071(4) 0.000(3) 0.005(3) -0.007(3)
C45 0.085(5) 0.059(4) 0.120(6) 0.009(4) 0.011(4) 0.003(4)
C46 0.086(5) 0.061(4) 0.089(5) 0.000(4) 0.001(4) -0.022(4)
C47 0.091(5) 0.073(4) 0.086(5) 0.007(4) 0.016(4) -0.022(4)
C48 0.052(2) 0.052(3) 0.043(2) -0.008(2) 0.000(2) 0.002(2)
C49 0.061(3) 0.056(3) 0.045(2) -0.005(2) 0.002(2) -0.001(2)
C50 0.072(3) 0.061(3) 0.051(3) -0.014(3) -0.002(3) -0.002(3)
C51 0.069(3) 0.071(3) 0.051(3) -0.020(3) 0.000(3) 0.000(3)
C52 0.078(3) 0.069(3) 0.049(3) -0.009(3) -0.003(3) 0.003(3)
C53 0.069(3) 0.057(3) 0.048(3) -0.008(3) -0.003(3) 0.004(3)
C54 0.138(3) 0.128(3) 0.087(3) -0.042(3) -0.008(3) -0.010(3)
C55 0.146(4) 0.129(3) 0.091(3) -0.040(3) -0.007(3) -0.012(3)
C56 0.142(4) 0.135(4) 0.093(3) -0.043(3) -0.013(3) -0.007(3)
C57 0.143(4) 0.134(4) 0.089(3) -0.042(3) -0.004(3) -0.014(3)
C58 0.053(2) 0.049(2) 0.042(2) -0.009(2) -0.004(2) -0.001(2)
C59 0.050(2) 0.049(2) 0.044(2) -0.004(2) 0.002(2) 0.000(2)
C60 0.058(2) 0.048(2) 0.043(2) -0.009(2) 0.004(2) -0.004(2)
C61 0.067(3) 0.055(3) 0.051(3) -0.003(2) 0.001(2) -0.002(2)
C62 0.078(3) 0.058(3) 0.062(3) -0.001(3) 0.000(3) -0.004(3)
C63 0.090(4) 0.060(3) 0.053(3) -0.001(3) 0.005(3) -0.024(3)
C64 0.066(3) 0.065(3) 0.058(3) -0.010(3) 0.007(3) -0.019(3)
C65 0.064(3) 0.057(3) 0.051(3) -0.007(2) 0.005(2) -0.008(2)
C66 0.139(7) 0.102(6) 0.112(6) 0.019(5) 0.011(5) -0.054(5)
F1 0.062(2) 0.075(3) 0.052(2) 0.0106(18) -0.0053(17) -0.0175(19)
F2 0.086(3) 0.053(2) 0.056(2) -0.0015(17) -0.0015(19) 0.0114(19)
N1 0.056(3) 0.043(3) 0.036(3) 0.000(2) 0.002(2) -0.008(2)
N2 0.060(3) 0.044(3) 0.038(3) -0.003(2) -0.006(2) -0.006(2)
N3 0.052(3) 0.043(3) 0.039(3) -0.002(2) 0.000(2) -0.006(2)
O1 0.118(4) 0.057(3) 0.090(4) -0.010(3) -0.009(3) -0.025(3)
O2 0.140(5) 0.074(4) 0.095(4) 0.005(3) 0.010(4) -0.051(4)
S1 0.0643(10) 0.0531(10) 0.0394(9) -0.0012(7) -0.0043(7) -0.0086(8)
S2 0.0809(12) 0.0559(11) 0.0379(9) -0.0012(7) -0.0012(8) -0.0090(9)

loop_
_atom_type_symbol
_atom_type_description
_atom_type_scat_dispersion_real
_atom_type_scat_dispersion_imag
_atom_type_scat_source
C C 0.0033 0.0016 'International Tables Vol C Tables 4.2.6.8 and 6.1.1.4'
H H 0.0000 0.0000 'International Tables Vol C Tables 4.2.6.8 and 6.1.1.4'
B B 0.0013 0.0007 'International Tables Vol C Tables 4.2.6.8 and 6.1.1.4'
N N 0.0061 0.0033 'International Tables Vol C Tables 4.2.6.8 and 6.1.1.4'
O O 0.0106 0.0060 'International Tables Vol C Tables 4.2.6.8 and 6.1.1.4'
F F 0.0171 0.0103 'International Tables Vol C Tables 4.2.6.8 and 6.1.1.4'
S S 0.1246 0.1234 'International Tables Vol C Tables 4.2.6.8 and 6.1.1.4'

loop_
_geom_angle_atom_site_label_1
_geom_angle_atom_site_label_2
_geom_angle_atom_site_label_3
_geom_angle
F1 B1 F2 111.8(5)
F1 B1 N1 110.7(5)
F2 B1 N1 109.6(5)
F1 B1 N3 108.7(5)
F2 B1 N3 110.7(5)
N1 B1 N3 105.2(5)
N1 C1 C4 109.1(5)
N1 C1 C2 137.9(5)
C4 C1 C2 113.0(5)
C3 C2 C1 109.5(5)
C3 C2 C11 123.4(5)
C1 C2 C11 127.0(5)
C2 C3 C18 129.5(6)
C2 C3 S2 115.0(4)
C18 C3 S2 115.5(4)
C5 C4 C1 109.9(5)
C5 C4 S2 137.9(5)
C1 C4 S2 112.2(5)
C4 C5 C6 103.1(5)
C4 C5 C28 128.3(6)
C6 C5 C28 128.5(5)
N2 C6 N1 124.9(5)
N2 C6 C5 123.0(5)
N1 C6 C5 112.0(5)
N2 C7 N3 124.1(5)
N2 C7 C8 124.5(5)
N3 C7 C8 111.4(5)
C9 C8 C7 103.9(5)
C9 C8 C38 127.4(5)
C7 C8 C38 128.6(5)
C8 C9 C10 109.5(5)
C8 C9 S1 139.2(5)
C10 C9 S1 111.3(4)
N3 C10 C59 137.5(5)
N3 C10 C9 108.6(5)
C59 C10 C9 113.8(5)
C16 C11 C12 117.5(6)
C16 C11 C2 122.7(6)
C12 C11 C2 119.6(5)
C13 C12 C11 121.0(6)
C13 C12 H12 119.5
C11 C12 H12 119.5
C12 C13 C14 120.8(6)
C12 C13 H13 119.6
C14 C13 H13 119.6
C15 C14 C13 119.4(6)
C15 C14 O1 125.7(6)
C13 C14 O1 114.9(6)
C14 C15 C16 120.3(6)
C14 C15 H15 119.9
C16 C15 H15 119.9
C11 C16 C15 121.0(6)
C11 C16 H16 119.5
C15 C16 H16 119.5
O1 C17 H17A 109.5
O1 C17 H17B 109.5
H17A C17 H17B 109.5
O1 C17 H17C 109.5
H17A C17 H17C 109.5
H17B C17 H17C 109.5
C23 C18 C19 117.7(6)
C23 C18 C3 122.9(6)
C19 C18 C3 119.3(6)
C20 C19 C18 120.7(6)
C20 C19 H19 119.7
C18 C19 H19 119.7
C21 C20 C19 122.1(6)
C21 C20 H20 118.9
C19 C20 H20 118.9
C20 C21 C22 117.1(6)
C20 C21 C24 122.2(6)
C22 C21 C24 120.6(6)
C23 C22 C21 120.9(6)
C23 C22 H22 119.6
C21 C22 H22 119.6
C22 C23 C18 121.5(6)
C22 C23 H23 119.2
C18 C23 H23 119.2
C25 C24 C27 108.9(6)
C25 C24 C26 109.4(6)
C27 C24 C26 104.8(6)
C25 C24 C21 108.9(6)
C27 C24 C21 111.8(6)
C26 C24 C21 112.8(6)
C24 C25 H25A 109.5
C24 C25 H25B 109.5
H25A C25 H25B 109.5
C24 C25 H25C 109.5
H25A C25 H25C 109.5
H25B C25 H25C 109.5
C24 C26 H26A 109.5
C24 C26 H26B 109.5
H26A C26 H26B 109.5
C24 C26 H26C 109.5
H26A C26 H26C 109.5
H26B C26 H26C 109.5
C24 C27 H27A 109.5
C24 C27 H27B 109.5
H27A C27 H27B 109.5
C24 C27 H27C 109.5
H27A C27 H27C 109.5
H27B C27 H27C 109.5
C29 C28 C33 116.3(6)
C29 C28 C5 121.0(6)
C33 C28 C5 122.7(6)
C30 C29 C28 120.8(6)
C30 C29 H29 119.6
C28 C29 H29 119.6
C29 C30 C31 122.5(6)
C29 C30 H30 118.7
C31 C30 H30 118.7
C30 C31 C32 117.2(6)
C30 C31 C34 122.1(6)
C32 C31 C34 120.6(6)
C33 C32 C31 121.2(7)
C33 C32 H32 119.4
C31 C32 H32 119.4
C32 C33 C28 121.8(6)
C32 C33 H33 119.1
C28 C33 H33 119.1
C36 C34 C37 107.9(9)
C36 C34 C35 114.3(8)
C37 C34 C35 102.3(8)
C36 C34 C31 115.6(7)
C37 C34 C31 108.8(7)
C35 C34 C31 107.0(7)
C34 C35 H35A 109.5
C34 C35 H35B 109.5
H35A C35 H35B 109.5
C34 C35 H35C 109.5
H35A C35 H35C 109.5
H35B C35 H35C 109.5
C34 C36 H36A 109.5
C34 C36 H36B 109.5
H36A C36 H36B 109.5
C34 C36 H36C 109.5
H36A C36 H36C 109.5
H36B C36 H36C 109.5
C34 C37 H37A 109.5
C34 C37 H37B 109.5
H37A C37 H37B 109.5
C34 C37 H37C 109.5
H37A C37 H37C 109.5
H37B C37 H37C 109.5
C39 C38 C43 116.5(5)
C39 C38 C8 123.3(5)
C43 C38 C8 120.2(5)
C38 C39 C40 120.5(6)
C38 C39 H39 119.8
C40 C39 H39 119.8
C41 C40 C39 122.6(6)
C41 C40 H40 118.7
C39 C40 H40 118.7
C40 C41 C42 116.4(6)
C40 C41 C44 122.8(6)
C42 C41 C44 120.8(6)
C43 C42 C41 121.7(6)
C43 C42 H42 119.1
C41 C42 H42 119.1
C42 C43 C38 122.4(6)
C42 C43 H43 118.8
C38 C43 H43 118.8
C46 C44 C45 109.9(6)
C46 C44 C41 113.0(6)
C45 C44 C41 109.6(5)
C46 C44 C47 108.2(6)
C45 C44 C47 108.0(6)
C41 C44 C47 108.0(5)
C44 C45 H45A 109.5
C44 C45 H45B 109.5
H45A C45 H45B 109.5
C44 C45 H45C 109.5
H45A C45 H45C 109.5
H45B C45 H45C 109.5
C44 C46 H46A 109.5
C44 C46 H46B 109.5
H46A C46 H46B 109.5
C44 C46 H46C 109.5
H46A C46 H46C 109.5
H46B C46 H46C 109.5
C44 C47 H47A 109.5
C44 C47 H47B 109.5
H47A C47 H47B 109.5
C44 C47 H47C 109.5
H47A C47 H47C 109.5
H47B C47 H47C 109.5
C49 C48 C53 116.7(5)
C49 C48 C58 123.2(5)
C53 C48 C58 120.1(6)
C50 C49 C48 121.1(6)
C50 C49 H49 119.4
C48 C49 H49 119.4
C49 C50 C51 122.6(6)
C49 C50 H50 118.7
C51 C50 H50 118.7
C52 C51 C50 116.5(6)
C52 C51 C54 121.6(7)
C50 C51 C54 121.8(7)
C51 C52 C53 121.7(7)
C51 C52 H52 119.2
C53 C52 H52 119.2
C52 C53 C48 121.2(6)
C52 C53 H53 119.4
C48 C53 H53 119.4
C56 C54 C57 111.7(10)
C56 C54 C55 104.3(9)
C57 C54 C55 105.4(9)
C56 C54 C51 111.6(8)
C57 C54 C51 109.1(8)
C55 C54 C51 114.6(9)
C54 C55 H55A 109.5
C54 C55 H55B 109.5
H55A C55 H55B 109.5
C54 C55 H55C 109.5
H55A C55 H55C 109.5
H55B C55 H55C 109.5
C54 C56 H56A 109.5
C54 C56 H56B 109.5
H56A C56 H56B 109.5
C54 C56 H56C 109.5
H56A C56 H56C 109.5
H56B C56 H56C 109.5
C54 C57 H57A 109.5
C54 C57 H57B 109.5
H57A C57 H57B 109.5
C54 C57 H57C 109.5
H57A C57 H57C 109.5
H57B C57 H57C 109.5
C59 C58 C48 130.9(6)
C59 C58 S1 113.6(4)
C48 C58 S1 115.5(4)
C58 C59 C10 110.3(5)
C58 C59 C60 123.8(5)
C10 C59 C60 125.8(5)
C65 C60 C61 117.7(6)
C65 C60 C59 119.7(6)
C61 C60 C59 122.5(5)
C62 C61 C60 120.6(6)
C62 C61 H61 119.7
C60 C61 H61 119.7
C61 C62 C63 121.0(7)
C61 C62 H62 119.5
C63 C62 H62 119.5
C64 C63 C62 119.3(6)
C64 C63 O2 125.2(7)
C62 C63 O2 115.5(7)
C63 C64 C65 119.5(7)
C63 C64 H64 120.2
C65 C64 H64 120.2
C60 C65 C64 121.7(6)
C60 C65 H65 119.2
C64 C65 H65 119.2
O2 C66 H66A 109.5
O2 C66 H66B 109.5
H66A C66 H66B 109.5
O2 C66 H66C 109.5
H66A C66 H66C 109.5
H66B C66 H66C 109.5
C1 N1 C6 105.8(5)
C1 N1 B1 131.4(5)
C6 N1 B1 122.7(5)
C6 N2 C7 119.3(5)
C10 N3 C7 106.5(5)
C10 N3 B1 129.9(5)
C7 N3 B1 123.5(5)
C14 O1 C17 117.4(6)
C63 O2 C66 116.6(7)
C9 S1 C58 90.8(3)
C4 S2 C3 90.4(3)

loop_
_geom_bond_atom_site_label_1
_geom_bond_atom_site_label_2
_geom_bond_distance
B1 F1 1.367(8)
B1 F2 1.371(8)
B1 N1 1.564(8)
B1 N3 1.569(8)
C1 N1 1.365(7)
C1 C4 1.426(8)
C1 C2 1.430(8)
C2 C3 1.385(8)
C2 C11 1.479(8)
C3 C18 1.471(8)
C3 S2 1.741(6)
C4 C5 1.381(8)
C4 S2 1.710(6)
C5 C6 1.442(8)
C5 C28 1.442(8)
C6 N2 1.324(7)
C6 N1 1.387(7)
C7 N2 1.327(7)
C7 N3 1.383(7)
C7 C8 1.429(8)
C8 C9 1.384(8)
C8 C38 1.457(8)
C9 C10 1.422(8)
C9 S1 1.713(6)
C10 N3 1.368(7)
C10 C59 1.415(8)
C11 C16 1.381(8)
C11 C12 1.399(8)
C12 C13 1.364(9)
C12 H12 0.9300
C13 C14 1.373(9)
C13 H13 0.9300
C14 C15 1.366(9)
C14 O1 1.375(8)
C15 C16 1.386(8)
C15 H15 0.9300
C16 H16 0.9300
C17 O1 1.387(9)
C17 H17A 0.9600
C17 H17B 0.9600
C17 H17C 0.9600
C18 C23 1.385(8)
C18 C19 1.387(8)
C19 C20 1.386(8)
C19 H19 0.9300
C20 C21 1.367(9)
C20 H20 0.9300
C21 C22 1.412(8)
C21 C24 1.524(8)
C22 C23 1.372(8)
C22 H22 0.9300
C23 H23 0.9300
C24 C25 1.511(9)
C24 C27 1.512(10)
C24 C26 1.520(9)
C25 H25A 0.9600
C25 H25B 0.9600
C25 H25C 0.9600
C26 H26A 0.9600
C26 H26B 0.9600
C26 H26C 0.9600
C27 H27A 0.9600
C27 H27B 0.9600
C27 H27C 0.9600
C28 C29 1.393(8)
C28 C33 1.399(8)
C29 C30 1.367(9)
C29 H29 0.9300
C30 C31 1.373(9)
C30 H30 0.9300
C31 C32 1.378(9)
C31 C34 1.539(10)
C32 C33 1.368(9)
C32 H32 0.9300
C33 H33 0.9300
C34 C36 1.427(11)
C34 C37 1.528(13)
C34 C35 1.532(13)
C35 H35A 0.9600
C35 H35B 0.9600
C35 H35C 0.9600
C36 H36A 0.9600
C36 H36B 0.9600
C36 H36C 0.9600
C37 H37A 0.9600
C37 H37B 0.9600
C37 H37C 0.9600
C38 C39 1.383(8)
C38 C43 1.388(8)
C39 C40 1.393(8)
C39 H39 0.9300
C40 C41 1.370(8)
C40 H40 0.9300
C41 C42 1.384(8)
C41 C44 1.538(9)
C42 C43 1.361(8)
C42 H42 0.9300
C43 H43 0.9300
C44 C46 1.497(10)
C44 C45 1.518(9)
C44 C47 1.562(10)
C45 H45A 0.9600
C45 H45B 0.9600
C45 H45C 0.9600
C46 H46A 0.9600
C46 H46B 0.9600
C46 H46C 0.9600
C47 H47A 0.9600
C47 H47B 0.9600
C47 H47C 0.9600
C48 C49 1.389(8)
C48 C53 1.395(8)
C48 C58 1.474(8)
C49 C50 1.372(8)
C49 H49 0.9300
C50 C51 1.385(9)
C50 H50 0.9300
C51 C52 1.376(9)
C51 C54 1.509(11)
C52 C53 1.391(8)
C52 H52 0.9300
C53 H53 0.9300
C54 C56 1.472(13)
C54 C57 1.485(14)
C54 C55 1.487(14)
C55 H55A 0.9600
C55 H55B 0.9600
C55 H55C 0.9600
C56 H56A 0.9600
C56 H56B 0.9600
C56 H56C 0.9600
C57 H57A 0.9600
C57 H57B 0.9600
C57 H57C 0.9600
C58 C59 1.383(8)
C58 S1 1.756(6)
C59 C60 1.473(8)
C60 C65 1.375(8)
C60 C61 1.388(8)
C61 C62 1.365(9)
C61 H61 0.9300
C62 C63 1.384(9)
C62 H62 0.9300
C63 C64 1.357(10)
C63 O2 1.389(8)
C64 C65 1.396(9)
C64 H64 0.9300
C65 H65 0.9300
C66 O2 1.419(10)
C66 H66A 0.9600
C66 H66B 0.9600
C66 H66C 0.9600
